data_1570728
loop_
_publ_author_name
'Morteza Najarian, Amin'
'Dinic, Filip'
'Chen, Hao'
'Sabatini, Randy'
'Zheng, Chao'
'Lough, Alan J.'
'Maris, Thierry'
'Saidaminov, Makhsud I.'
'Garcia de Arquer, F. Pelayo'
'Voznyy, Oleksandr'
'Hoogland, Sjoerd'
'Sargent, Edward H.'

_publ_section_title
;
 Homomeric Chains of intermolecular bonds scaffold octahedral germanium
 perovskites
;
_journal_name_full Nature
_journal_page_first 328
_journal_page_last 335
_journal_paper_doi 10.1038/s41586-023-06209-y
_journal_volume 620
_journal_year 2023
_chemical_formula_moiety 'Ge I4, 2(C8 H8 F3 N)'
_chemical_formula_sum 'C16 H16 F6 Ge I4 N2'
_chemical_formula_weight 930.50
_chemical_name_systematic
;        
catena-[bis[4-(trifluoromethyl)benzylammonium] 
bis(m-iodo)-bis(iodo)-germanium(ii)]
;
_space_group_crystal_system orthorhombic
_space_group_IT_number 33
_space_group_name_Hall 'P 2c -2n'
_space_group_name_H-M_alt 'P n a 21'
_atom_sites_solution_hydrogens geom
_atom_sites_solution_primary direct
_cell_angle_alpha 90
_cell_angle_beta 90
_cell_angle_gamma 90
_cell_formula_units_Z 4
_cell_length_a 35.387(3)
_cell_length_b 8.3595(8)
_cell_length_c 8.5792(8)
_cell_measurement_reflns_used 4170
_cell_measurement_temperature 273(2)
_cell_measurement_theta_max 26.78
_cell_measurement_theta_min 3.31
_cell_volume 2537.9(4)
_computing_cell_refinement 'Bruker SAINT'
_computing_data_collection 'Bruker APEX3'
_computing_data_reduction 'Bruker SAINT'
_computing_structure_refinement 'SHELXL-2018/3 (Sheldrick, 2018)'
_computing_structure_solution
; 
 SHELXT 2014/5 (Sheldrick, 2014)
;
_diffrn_ambient_temperature 273(2)
_diffrn_measured_fraction_theta_full 0.994
_diffrn_measured_fraction_theta_max 0.995
_diffrn_measurement_device_type 'Bruker APEX-II CCD'
_diffrn_measurement_method '\w and \phi scans'
_diffrn_radiation_monochromator graphite
_diffrn_radiation_type MoK\a
_diffrn_radiation_wavelength 0.71073
_diffrn_reflns_av_R_equivalents 0.0625
_diffrn_reflns_av_unetI/netI 0.0855
_diffrn_reflns_Laue_measured_fraction_full 0.994
_diffrn_reflns_Laue_measured_fraction_max 0.995
_diffrn_reflns_limit_h_max 28
_diffrn_reflns_limit_h_min -45
_diffrn_reflns_limit_k_max 10
_diffrn_reflns_limit_k_min -10
_diffrn_reflns_limit_l_max 10
_diffrn_reflns_limit_l_min -6
_diffrn_reflns_number 9606
_diffrn_reflns_theta_full 25.242
_diffrn_reflns_theta_max 27.101
_diffrn_reflns_theta_min 1.151
_exptl_absorpt_coefficient_mu 6.122
_exptl_absorpt_correction_T_max 0.745686
_exptl_absorpt_correction_T_min 0.514223
_exptl_absorpt_correction_type multi-scan
_exptl_absorpt_process_details SADABS
_exptl_crystal_colour orange
_exptl_crystal_density_diffrn 2.435
_exptl_crystal_description plate
_exptl_crystal_F_000 1696
_exptl_crystal_size_max 0.191
_exptl_crystal_size_mid 0.142
_exptl_crystal_size_min 0.043
_refine_diff_density_max 1.251
_refine_diff_density_min -1.129
_refine_diff_density_rms 0.269
_refine_ls_abs_structure_details
;
 Refined as an inversion twin.
;
_refine_ls_abs_structure_Flack 0.29(8)
_refine_ls_extinction_coef .
_refine_ls_extinction_method none
_refine_ls_goodness_of_fit_ref 1.025
_refine_ls_hydrogen_treatment constr
_refine_ls_matrix_type full
_refine_ls_number_parameters 263
_refine_ls_number_reflns 4312
_refine_ls_number_restraints 202
_refine_ls_restrained_S_all 1.009
_refine_ls_R_factor_all 0.0903
_refine_ls_R_factor_gt 0.0582
_refine_ls_shift/su_max 0.000
_refine_ls_shift/su_mean 0.000
_refine_ls_structure_factor_coef Fsqd
_refine_ls_weighting_details 'w=1/[\s^2^(Fo^2^)+(0.0652P)^2^+2.5038P] where P=(Fo^2^+2Fc^2^)/3'
_refine_ls_weighting_scheme calc
_refine_ls_wR_factor_gt 0.1351
_refine_ls_wR_factor_ref 0.1520
_reflns_Friedel_coverage 0.450
_reflns_Friedel_fraction_full 0.561
_reflns_Friedel_fraction_max 0.514
_reflns_number_gt 2972
_reflns_number_total 4312
_reflns_threshold_expression 'I > 2\s(I)'
_cod_data_source_file 04-_4CF3-PMA_2GeI4.cif
_cod_data_source_block S1199
_cod_database_code 1570728

loop_
_space_group_symop_id
_space_group_symop_operation_xyz
1 'x, y, z'
2 '-x, -y, z+1/2'
3 'x+1/2, -y+1/2, z'
4 '-x+1/2, y+1/2, z+1/2'

loop_
_atom_site_label
_atom_site_type_symbol
_atom_site_fract_x
_atom_site_fract_y
_atom_site_fract_z
_atom_site_U_iso_or_equiv
_atom_site_adp_type
_atom_site_occupancy
_atom_site_site_symmetry_order
_atom_site_calc_flag
_atom_site_refinement_flags_posn
_atom_site_refinement_flags_adp
_atom_site_refinement_flags_occupancy
_atom_site_disorder_assembly
_atom_site_disorder_group
I1 I 0.73856(5) -0.13489(19) 0.96964(16) 0.0403(5) Uani 1 1 d . . . . .
I2 I 0.73867(5) 0.35813(18) 0.95542(19) 0.0412(5) Uani 1 1 d . . . . .
I3 I 0.83257(4) 0.0942(3) 0.7780(2) 0.0413(4) Uani 1 1 d . . . . .
I4 I 0.66604(4) 0.0951(3) 0.66997(19) 0.0387(4) Uani 1 1 d . . . . .
Ge1 Ge 0.74761(8) 0.1060(2) 0.7426(3) 0.0289(5) Uani 1 1 d . . . . .
F1 F 0.5272(7) 0.611(3) 0.327(3) 0.142(10) Uani 1 1 d . . . . .
F2 F 0.4949(7) 0.474(4) 0.229(4) 0.150(11) Uani 1 1 d . . . . .
F3 F 0.5235(7) 0.620(4) 0.087(3) 0.144(10) Uani 1 1 d . . . . .
F4 F 0.4787(7) 0.900(4) 0.388(3) 0.157(10) Uani 1 1 d . . . . .
F5 F 0.5074(7) 1.030(4) 0.227(5) 0.167(12) Uani 1 1 d . . . . .
F6 F 0.4612(7) 0.841(3) 0.186(4) 0.174(12) Uani 1 1 d . . . . .
N1 N 0.6807(5) 0.141(3) 0.254(3) 0.052(7) Uani 1 1 d D . . . .
H1C H 0.678889 0.237142 0.287846 0.062 Uiso 1 1 calc R U . . .
H1D H 0.701856 0.090452 0.260616 0.062 Uiso 1 1 calc R U . . .
N2 N 0.3218(6) 1.378(3) 0.185(3) 0.052(6) Uani 1 1 d D . . . .
H2A H 0.321812 1.287595 0.137585 0.062 Uiso 1 1 calc R U . . .
H2B H 0.301657 1.435733 0.186563 0.062 Uiso 1 1 calc R U . . .
C1 C 0.6478(6) 0.062(3) 0.184(3) 0.048(6) Uani 1 1 d D . . . .
H1A H 0.641595 -0.033884 0.242826 0.058 Uiso 1 1 calc R U . . .
H1B H 0.653343 0.031341 0.077807 0.058 Uiso 1 1 calc R U . . .
C2 C 0.6152(6) 0.176(3) 0.188(3) 0.035(4) Uani 1 1 d . . . . .
C3 C 0.5949(7) 0.193(4) 0.328(3) 0.056(7) Uani 1 1 d . . . . .
H3 H 0.599220 0.127794 0.413930 0.067 Uiso 1 1 calc R U . . .
C4 C 0.5661(7) 0.322(4) 0.330(3) 0.047(6) Uani 1 1 d . . . . .
H4 H 0.553998 0.348136 0.422446 0.057 Uiso 1 1 calc R U . . .
C5 C 0.5573(7) 0.402(4) 0.195(3) 0.046(5) Uani 1 1 d . . . . .
C6 C 0.5757(7) 0.382(4) 0.061(3) 0.052(6) Uani 1 1 d . . . . .
H6 H 0.571238 0.448644 -0.024178 0.062 Uiso 1 1 calc R U . . .
C7 C 0.6014(7) 0.259(3) 0.052(3) 0.044(6) Uani 1 1 d . . . . .
H7 H 0.610255 0.228605 -0.045170 0.052 Uiso 1 1 calc R U . . .
C8 C 0.5288(8) 0.526(4) 0.203(3) 0.056(5) Uani 1 1 d . . . . .
C9 C 0.3562(7) 1.435(4) 0.263(4) 0.068(7) Uani 1 1 d D . . . .
H9A H 0.350676 1.451877 0.372911 0.082 Uiso 1 1 calc R U . . .
H9AB H 0.363518 1.536805 0.218936 0.082 Uiso 1 1 calc R U . . .
C10 C 0.3880(8) 1.323(4) 0.250(4) 0.055(6) Uani 1 1 d . . . . .
C11 C 0.4064(7) 1.281(4) 0.114(3) 0.053(7) Uani 1 1 d . . . . .
H11 H 0.399446 1.328696 0.020062 0.063 Uiso 1 1 calc R U . . .
C12 C 0.4331(8) 1.178(4) 0.116(3) 0.054(7) Uani 1 1 d . . . . .
H12 H 0.445809 1.155555 0.023628 0.065 Uiso 1 1 calc R U . . .
C13 C 0.4439(7) 1.096(4) 0.253(4) 0.054(6) Uani 1 1 d . . . . .
C14 C 0.4235(8) 1.140(3) 0.400(4) 0.052(6) Uani 1 1 d . . . . .
H14 H 0.431473 1.102473 0.496070 0.062 Uiso 1 1 calc R U . . .
C15 C 0.3931(8) 1.238(3) 0.386(3) 0.052(6) Uani 1 1 d . . . . .
H15 H 0.375906 1.248029 0.467832 0.063 Uiso 1 1 calc R U . . .
C16 C 0.4745(10) 0.953(5) 0.240(5) 0.095(8) Uani 1 1 d . . . . .

loop_
_atom_site_aniso_label
_atom_site_aniso_U_11
_atom_site_aniso_U_22
_atom_site_aniso_U_33
_atom_site_aniso_U_23
_atom_site_aniso_U_13
_atom_site_aniso_U_12
I1 0.0583(11) 0.0271(12) 0.0355(9) 0.0159(8) 0.0036(7) 0.0021(7)
I2 0.0604(11) 0.0299(12) 0.0334(8) -0.0137(9) -0.0042(8) 0.0053(8)
I3 0.0357(9) 0.0446(11) 0.0436(10) -0.0007(11) -0.0025(7) -0.0010(9)
I4 0.0348(9) 0.0445(11) 0.0370(9) 0.0007(11) -0.0012(7) -0.0007(9)
Ge1 0.0473(11) 0.0183(8) 0.0212(12) -0.0022(10) 0.0024(11) 0.0025(12)
F1 0.161(18) 0.147(18) 0.117(12) -0.071(13) -0.045(13) 0.108(14)
F2 0.067(9) 0.13(2) 0.25(3) 0.031(17) 0.046(12) -0.013(10)
F3 0.16(2) 0.14(2) 0.130(15) 0.078(15) 0.020(14) 0.034(16)
F4 0.136(17) 0.22(3) 0.117(15) -0.005(12) -0.026(11) 0.139(17)
F5 0.075(11) 0.129(18) 0.30(4) -0.020(18) -0.024(14) 0.054(11)
F6 0.137(17) 0.129(16) 0.26(3) -0.109(17) -0.11(2) 0.056(12)
N1 0.042(9) 0.043(14) 0.070(15) -0.018(12) -0.014(11) 0.019(9)
N2 0.045(9) 0.051(15) 0.059(13) 0.024(11) 0.021(10) 0.014(10)
C1 0.049(8) 0.051(12) 0.043(12) -0.020(10) -0.007(8) 0.012(8)
C2 0.033(8) 0.029(10) 0.043(8) -0.009(7) 0.000(6) -0.008(7)
C3 0.054(13) 0.070(16) 0.046(9) 0.001(9) 0.008(9) 0.016(12)
C4 0.039(13) 0.059(14) 0.044(9) -0.005(9) 0.002(8) 0.004(10)
C5 0.054(11) 0.042(11) 0.044(8) -0.011(7) -0.002(7) 0.004(9)
C6 0.059(12) 0.053(13) 0.043(9) -0.004(8) -0.001(8) 0.014(10)
C7 0.050(11) 0.039(12) 0.042(8) -0.008(8) 0.000(7) 0.001(8)
C8 0.057(9) 0.040(10) 0.069(11) 0.001(6) 0.017(8) 0.005(7)
C9 0.058(9) 0.066(14) 0.082(15) 0.013(13) 0.007(10) 0.012(8)
C10 0.046(10) 0.056(14) 0.063(9) 0.001(9) -0.006(8) 0.001(10)
C11 0.042(12) 0.053(15) 0.062(10) 0.010(9) -0.004(9) 0.005(10)
C12 0.045(14) 0.059(15) 0.059(10) 0.007(10) -0.004(9) 0.009(11)
C13 0.042(11) 0.058(13) 0.062(9) 0.010(8) -0.005(8) 0.007(10)
C14 0.052(11) 0.042(13) 0.061(10) 0.007(9) -0.003(9) -0.004(9)
C15 0.060(12) 0.041(13) 0.055(10) -0.010(9) -0.008(8) 0.002(9)
C16 0.083(12) 0.100(13) 0.101(15) -0.047(10) -0.055(10) 0.050(9)

loop_
_atom_type_symbol
_atom_type_description
_atom_type_scat_dispersion_real
_atom_type_scat_dispersion_imag
_atom_type_scat_source
C C 0.0033 0.0016 'International Tables Vol C Tables 4.2.6.8 and 6.1.1.4'
H H 0.0000 0.0000 'International Tables Vol C Tables 4.2.6.8 and 6.1.1.4'
F F 0.0171 0.0103 'International Tables Vol C Tables 4.2.6.8 and 6.1.1.4'
Ge Ge 0.1547 1.8001 'International Tables Vol C Tables 4.2.6.8 and 6.1.1.4'
I I -0.4742 1.8119 'International Tables Vol C Tables 4.2.6.8 and 6.1.1.4'
N N 0.0061 0.0033 'International Tables Vol C Tables 4.2.6.8 and 6.1.1.4'

loop_
_geom_angle_atom_site_label_1
_geom_angle_atom_site_label_2
_geom_angle_atom_site_label_3
_geom_angle
_geom_angle_site_symmetry_1
_geom_angle_site_symmetry_3
I2 Ge1 I1 94.25(10) . .
I2 Ge1 I4 92.89(9) . .
I1 Ge1 I4 90.72(9) . .
I2 Ge1 I3 94.09(9) . .
I1 Ge1 I3 91.16(9) . .
I4 Ge1 I3 172.62(11) . .
C1 N1 H1C 120.0 . .
C1 N1 H1D 120.0 . .
H1C N1 H1D 120.0 . .
C9 N2 H2A 120.0 . .
C9 N2 H2B 120.0 . .
H2A N2 H2B 120.0 . .
N1 C1 C2 109(2) . .
N1 C1 H1A 110.0 . .
C2 C1 H1A 110.0 . .
N1 C1 H1B 110.0 . .
C2 C1 H1B 110.0 . .
H1A C1 H1B 108.4 . .
C3 C2 C7 118(2) . .
C3 C2 C1 118(2) . .
C7 C2 C1 124(2) . .
C2 C3 C4 116(2) . .
C2 C3 H3 122.1 . .
C4 C3 H3 122.1 . .
C5 C4 C3 120(2) . .
C5 C4 H4 119.9 . .
C3 C4 H4 119.9 . .
C6 C5 C4 124(3) . .
C6 C5 C8 118(3) . .
C4 C5 C8 118(3) . .
C5 C6 C7 117(3) . .
C5 C6 H6 121.3 . .
C7 C6 H6 121.3 . .
C6 C7 C2 123(3) . .
C6 C7 H7 118.5 . .
C2 C7 H7 118.5 . .
F1 C8 F3 108(3) . .
F1 C8 F2 90(3) . .
F3 C8 F2 102(3) . .
F1 C8 C5 118(3) . .
F3 C8 C5 120(3) . .
F2 C8 C5 114(3) . .
N2 C9 C10 113(3) . .
N2 C9 H9A 108.9 . .
C10 C9 H9A 108.9 . .
N2 C9 H9AB 108.9 . .
C10 C9 H9AB 108.9 . .
H9A C9 H9AB 107.8 . .
C15 C10 C11 122(3) . .
C15 C10 C9 111(3) . .
C11 C10 C9 126(3) . .
C12 C11 C10 120(3) . .
C12 C11 H11 119.8 . .
C10 C11 H11 119.8 . .
C11 C12 C13 123(3) . .
C11 C12 H12 118.6 . .
C13 C12 H12 118.6 . .
C12 C13 C14 117(3) . .
C12 C13 C16 119(3) . .
C14 C13 C16 124(3) . .
C15 C14 C13 117(3) . .
C15 C14 H14 121.3 . .
C13 C14 H14 121.3 . .
C14 C15 C10 119(3) . .
C14 C15 H15 120.6 . .
C10 C15 H15 120.6 . .
F6 C16 F5 136(4) . .
F6 C16 F4 99(5) . .
F5 C16 F4 98(3) . .
F6 C16 C13 111(3) . .
F5 C16 C13 104(3) . .
F4 C16 C13 105(3) . .

loop_
_geom_bond_atom_site_label_1
_geom_bond_atom_site_label_2
_geom_bond_distance
_geom_bond_site_symmetry_2
I1 Ge1 2.820(2) .
I2 Ge1 2.806(2) .
I3 Ge1 3.023(4) .
I4 Ge1 2.954(4) .
F1 C8 1.28(3) .
F2 C8 1.29(3) .
F3 C8 1.29(4) .
F4 C16 1.35(5) .
F5 C16 1.33(5) .
F6 C16 1.15(4) .
N1 C1 1.46(2) .
N1 H1C 0.8600 .
N1 H1D 0.8600 .
N2 C9 1.47(2) .
N2 H2A 0.8600 .
N2 H2B 0.8600 .
C1 C2 1.50(3) .
C1 H1A 0.9700 .
C1 H1B 0.9700 .
C2 C3 1.41(3) .
C2 C7 1.44(4) .
C3 C4 1.48(4) .
C3 H3 0.9300 .
C4 C5 1.37(4) .
C4 H4 0.9300 .
C5 C6 1.33(4) .
C5 C8 1.45(4) .
C6 C7 1.37(4) .
C6 H6 0.9300 .
C7 H7 0.9300 .
C9 C10 1.47(4) .
C9 H9A 0.9700 .
C9 H9AB 0.9700 .
C10 C15 1.38(4) .
C10 C11 1.38(4) .
C11 C12 1.28(4) .
C11 H11 0.9300 .
C12 C13 1.41(4) .
C12 H12 0.9300 .
C13 C14 1.50(4) .
C13 C16 1.61(4) .
C14 C15 1.36(4) .
C14 H14 0.9300 .
C15 H15 0.9300 .

loop_
_geom_hbond_atom_site_label_D
_geom_hbond_atom_site_label_H
_geom_hbond_atom_site_label_A
_geom_hbond_distance_DH
_geom_hbond_distance_HA
_geom_hbond_distance_DA
_geom_hbond_angle_DHA
_geom_hbond_site_symmetry_A
_geom_hbond_publ_flag
N1 H1C I3 0.86 3.01 3.83(2) 158.3 4_654 yes
N1 H1D I1 0.86 3.39 3.93(2) 123.7 1_554 yes
N2 H2A I4 0.86 3.24 3.98(2) 146.0 2_664 yes
N2 H2B I1 0.86 3.35 4.09(2) 145.3 3_464 yes
C1 H1A I3 0.97 3.25 4.05(3) 140.6 4_644 yes
C9 H9AB I4 0.97 3.28 4.09(3) 142.3 2_674 yes

loop_
_geom_torsion_atom_site_label_1
_geom_torsion_atom_site_label_2
_geom_torsion_atom_site_label_3
_geom_torsion_atom_site_label_4
_geom_torsion
_geom_torsion_site_symmetry_1
_geom_torsion_site_symmetry_2
_geom_torsion_site_symmetry_3
_geom_torsion_site_symmetry_4
N1 C1 C2 C3 -81(3) . . . .
N1 C1 C2 C7 105(3) . . . .
C7 C2 C3 C4 -13(4) . . . .
C1 C2 C3 C4 173(2) . . . .
C2 C3 C4 C5 8(4) . . . .
C3 C4 C5 C6 -7(5) . . . .
C3 C4 C5 C8 180(3) . . . .
C4 C5 C6 C7 9(5) . . . .
C8 C5 C6 C7 -177(3) . . . .
C5 C6 C7 C2 -14(4) . . . .
C3 C2 C7 C6 16(4) . . . .
C1 C2 C7 C6 -169(3) . . . .
C6 C5 C8 F1 -139(3) . . . .
C4 C5 C8 F1 35(4) . . . .
C6 C5 C8 F3 -4(5) . . . .
C4 C5 C8 F3 170(3) . . . .
C6 C5 C8 F2 117(3) . . . .
C4 C5 C8 F2 -69(4) . . . .
N2 C9 C10 C15 -103(3) . . . .
N2 C9 C10 C11 65(4) . . . .
C15 C10 C11 C12 -11(5) . . . .
C9 C10 C11 C12 -178(3) . . . .
C10 C11 C12 C13 3(6) . . . .
C11 C12 C13 C14 -2(5) . . . .
C11 C12 C13 C16 173(3) . . . .
C12 C13 C14 C15 9(4) . . . .
C16 C13 C14 C15 -166(3) . . . .
C13 C14 C15 C10 -16(4) . . . .
C11 C10 C15 C14 17(5) . . . .
C9 C10 C15 C14 -174(3) . . . .
C12 C13 C16 F6 -74(5) . . . .
C14 C13 C16 F6 101(4) . . . .
C12 C13 C16 F5 78(4) . . . .
C14 C13 C16 F5 -107(4) . . . .
C12 C13 C16 F4 -180(3) . . . .
C14 C13 C16 F4 -5(5) . . . .
